data_4340635
loop_
_publ_author_name
'Goura, Joydeb'
'Guillaume, Rogez'
'Rivi\`ere, Eric'
'Chandrasekhar, Vadapalli'

_publ_section_title
;
 Hexanuclear, Heterometallic, Ni3Ln3 Complexes Possessing O-Capped Homo-
 and Heterometallic Structural Subunits: SMM Behavior of the Dysprosium
 Analogue.
;
_journal_issue 15
_journal_name_full 'Inorganic chemistry'
_journal_page_first 7815
_journal_paper_doi 10.1021/ic403090z
_journal_volume 53
_journal_year 2014
_chemical_formula_moiety 'C81 H120 Cl Dy3 N6 Ni3 O30.5'
_chemical_formula_sum 'C81 H120 Cl Dy3 N6 Ni3 O30.5'
_chemical_formula_weight 2364.85
_chemical_name_systematic
; 
 ? 
;
_space_group_IT_number 165
_symmetry_cell_setting trigonal
_symmetry_space_group_name_Hall '-P 3 2"c'
_symmetry_space_group_name_H-M 'P -3 c 1'
_atom_sites_solution_hydrogens geom
_atom_sites_solution_primary direct
_atom_sites_solution_secondary difmap
_audit_creation_method SHELXL-97
_cell_angle_alpha 90.000(5)
_cell_angle_beta 90.000(5)
_cell_angle_gamma 120.000(5)
_cell_formula_units_Z 4
_cell_length_a 25.048(5)
_cell_length_b 25.048(5)
_cell_length_c 22.985(5)
_cell_measurement_reflns_used 5494
_cell_measurement_temperature 100(2)
_cell_measurement_theta_max 23.98
_cell_measurement_theta_min 2.41
_cell_volume 12489(4)
_computing_cell_refinement 'Bruker SMART'
_computing_data_collection 'Bruker SMART'
_computing_data_reduction 'Bruker SAINT'
_computing_molecular_graphics 'Bruker SHELXTL'
_computing_publication_material 'Bruker SHELXTL'
_computing_structure_refinement 'SHELXL-97 (Sheldrick, 1997)'
_computing_structure_solution 'SHELXS-97 (Sheldrick, 1990)'
_diffrn_ambient_temperature 100(2)
_diffrn_measured_fraction_theta_full 1.000
_diffrn_measured_fraction_theta_max 1.000
_diffrn_measurement_device_type 'CCD area detector'
_diffrn_measurement_method 'phi and omega scans'
_diffrn_radiation_monochromator graphite
_diffrn_radiation_source 'fine-focus sealed tube'
_diffrn_radiation_type MoK\a
_diffrn_radiation_wavelength 0.71069
_diffrn_reflns_av_R_equivalents 0.0795
_diffrn_reflns_av_sigmaI/netI 0.0429
_diffrn_reflns_limit_h_max 29
_diffrn_reflns_limit_h_min -30
_diffrn_reflns_limit_k_max 30
_diffrn_reflns_limit_k_min -30
_diffrn_reflns_limit_l_max 12
_diffrn_reflns_limit_l_min -27
_diffrn_reflns_number 65619
_diffrn_reflns_theta_full 25.50
_diffrn_reflns_theta_max 25.50
_diffrn_reflns_theta_min 1.63
_exptl_absorpt_coefficient_mu 2.297
_exptl_absorpt_correction_T_max 1.00
_exptl_absorpt_correction_T_min 0.419563
_exptl_absorpt_correction_type empirical
_exptl_absorpt_process_details sadabs
_exptl_crystal_colour green
_exptl_crystal_density_diffrn 1.258
_exptl_crystal_density_method 'not measured'
_exptl_crystal_description block
_exptl_crystal_F_000 4764
_exptl_crystal_size_max 0.22
_exptl_crystal_size_mid 0.20
_exptl_crystal_size_min 0.18
_platon_squeeze_details
;
;
_refine_diff_density_max 2.933
_refine_diff_density_min -0.822
_refine_diff_density_rms 0.161
_refine_ls_extinction_method none
_refine_ls_goodness_of_fit_ref 1.081
_refine_ls_hydrogen_treatment mixed
_refine_ls_matrix_type full
_refine_ls_number_parameters 388
_refine_ls_number_reflns 7773
_refine_ls_number_restraints 13
_refine_ls_restrained_S_all 1.085
_refine_ls_R_factor_all 0.0588
_refine_ls_R_factor_gt 0.0488
_refine_ls_shift/su_max 0.002
_refine_ls_shift/su_mean 0.000
_refine_ls_structure_factor_coef Fsqd
_refine_ls_weighting_details 'calc w=1/[\s^2^(Fo^2^)+(0.0950P)^2^+3.5847P] where P=(Fo^2^+2Fc^2^)/3'
_refine_ls_weighting_scheme calc
_refine_ls_wR_factor_gt 0.1385
_refine_ls_wR_factor_ref 0.1464
_reflns_number_gt 6414
_reflns_number_total 7773
_reflns_threshold_expression >2sigma(I)
_cod_data_source_file ic403090z_si_001.cif
_cod_data_source_block Compound_1
_cod_depositor_comments
;
The following automatic conversions were performed:

'_symmetry_cell_setting' value 'Trigonal' changed to 'trigonal'
according to
/usr/data/users/saulius/crontab/automatic-downloads/current/ACS/lib/dictionaries/cif_core.dic
dictionary named 'cif_core.dic' version 2.4.2 from 2011-04-26.

Automatic conversion script
Id: cif_fix_values 2281 2013-09-26 08:29:07Z andrius 

2021-04-15
Z value and formula fixed to values more according to usual
chemical conventions.                 miguel
;
_cod_original_formula_sum 'C162 H240 Cl2 Dy6 N12 Ni6 O61'
_cod_original_formula_weight 4729.70
_cod_original_formula_moiety 'C162 H240 Cl2 Dy6 N12 Ni6 O61'
_cod_original_formula_units_Z 2
_cod_original_sg_symbol_H-M P-3c1
_cod_database_code 4340635

loop_
_symmetry_equiv_pos_as_xyz
'x, y, z'
'-y, x-y, z'
'-x+y, -x, z'
'x-y, -y, -z+1/2'
'-x, -x+y, -z+1/2'
'y, x, -z+1/2'
'-x, -y, -z'
'y, -x+y, -z'
'x-y, x, -z'
'-x+y, y, z-1/2'
'x, x-y, z-1/2'
'-y, -x, z-1/2'

loop_
_atom_site_label
_atom_site_type_symbol
_atom_site_fract_x
_atom_site_fract_y
_atom_site_fract_z
_atom_site_U_iso_or_equiv
_atom_site_adp_type
_atom_site_occupancy
_atom_site_symmetry_multiplicity
_atom_site_calc_flag
_atom_site_refinement_flags
Dy1 Dy 0.585744(11) 0.239646(10) 0.572768(11) 0.02206(12) Uani 1 1 d .
Ni1 Ni 0.50028(3) 0.30877(3) 0.54958(3) 0.02314(18) Uani 1 1 d .
O5 O 0.6667 0.3333 0.6156(3) 0.0250(14) Uani 1 3 d S
O6 O 0.67352(16) 0.26193(15) 0.52323(17) 0.0219(8) Uani 1 1 d D
O2 O 0.56588(17) 0.22657(17) 0.68488(17) 0.0271(8) Uani 1 1 d .
O3 O 0.49682(16) 0.12667(15) 0.59790(16) 0.0267(8) Uani 1 1 d .
O7 O 0.52368(17) 0.19736(16) 0.49280(17) 0.0287(9) Uani 1 1 d .
O4 O 0.61459(15) 0.16932(15) 0.59928(16) 0.0235(8) Uani 1 1 d .
O1 O 0.51297(15) 0.25656(16) 0.60873(15) 0.0243(8) Uani 1 1 d .
N2 N 0.4753(2) 0.3579(2) 0.4882(2) 0.0283(10) Uani 1 1 d .
O8 O 0.45702(16) 0.23252(16) 0.49454(16) 0.0297(9) Uani 1 1 d .
C20 C 0.5151(2) 0.0886(2) 0.6228(2) 0.0243(11) Uani 1 1 d .
C14 C 0.4766(3) 0.1991(2) 0.4737(3) 0.0327(13) Uani 1 1 d .
C2 C 0.5041(2) 0.2068(2) 0.6967(2) 0.0258(12) Uani 1 1 d .
C26 C 0.5791(2) 0.1132(2) 0.6232(2) 0.0245(11) Uani 1 1 d .
C6 C 0.4147(2) 0.2072(2) 0.6574(2) 0.0277(12) Uani 1 1 d .
C9 C 0.3836(2) 0.2250(2) 0.6116(3) 0.0305(13) Uani 1 1 d .
H9A H 0.3775 0.2004 0.5770 0.037 Uiso 1 1 calc R
H9B H 0.3434 0.2158 0.6256 0.037 Uiso 1 1 calc R
C5 C 0.3816(2) 0.1716(3) 0.7047(3) 0.0319(13) Uani 1 1 d .
H5 H 0.3404 0.1608 0.7085 0.038 Uiso 1 1 calc R
N1 N 0.4202(2) 0.2920(2) 0.5957(2) 0.0275(10) Uani 1 1 d .
C22 C 0.5001(2) -0.0039(2) 0.6689(2) 0.0284(12) Uani 1 1 d .
C27 C 0.4587(3) -0.0671(2) 0.6947(3) 0.0365(14) Uani 1 1 d .
H27A H 0.4394 -0.0966 0.6640 0.055 Uiso 1 1 calc R
H27B H 0.4276 -0.0660 0.7182 0.055 Uiso 1 1 calc R
H27C H 0.4828 -0.0787 0.7184 0.055 Uiso 1 1 calc R
C15 C 0.4434(3) 0.1593(3) 0.4211(3) 0.0399(15) Uani 1 1 d .
C19 C 0.4317(2) 0.1008(2) 0.5906(3) 0.0304(13) Uani 1 1 d .
H19A H 0.4155 0.0633 0.5685 0.046 Uiso 1 1 calc R
H19B H 0.4238 0.1296 0.5702 0.046 Uiso 1 1 calc R
H19C H 0.4122 0.0921 0.6280 0.046 Uiso 1 1 calc R
C4 C 0.4073(3) 0.1514(3) 0.7464(3) 0.0347(14) Uani 1 1 d .
C17 C 0.4816(5) 0.1884(4) 0.3688(3) 0.076(3) Uani 1 1 d .
H17A H 0.4910 0.2305 0.3663 0.114 Uiso 1 1 calc R
H17B H 0.4593 0.1665 0.3347 0.114 Uiso 1 1 calc R
H17C H 0.5192 0.1872 0.3715 0.114 Uiso 1 1 calc R
C1 C 0.6004(3) 0.2148(3) 0.7282(3) 0.0323(13) Uani 1 1 d .
H1A H 0.5978 0.2319 0.7648 0.048 Uiso 1 1 calc R
H1B H 0.6428 0.2336 0.7164 0.048 Uiso 1 1 calc R
H1C H 0.5836 0.1712 0.7323 0.048 Uiso 1 1 calc R
C7 C 0.4771(2) 0.2251(2) 0.6534(2) 0.0235(11) Uani 1 1 d .
C12 C 0.5227(4) 0.4224(3) 0.4792(4) 0.081(3) Uani 1 1 d .
H12A H 0.5554 0.4242 0.4559 0.121 Uiso 1 1 calc R
H12B H 0.5388 0.4415 0.5161 0.121 Uiso 1 1 calc R
H12C H 0.5049 0.4436 0.4596 0.121 Uiso 1 1 calc R
C16 C 0.3784(4) 0.1519(4) 0.4146(5) 0.095(4) Uani 1 1 d .
H16A H 0.3806 0.1905 0.4232 0.143 Uiso 1 1 calc R
H16B H 0.3504 0.1209 0.4411 0.143 Uiso 1 1 calc R
H16C H 0.3641 0.1399 0.3754 0.143 Uiso 1 1 calc R
C23 C 0.5625(3) 0.0195(2) 0.6685(2) 0.0307(13) Uani 1 1 d .
H23 H 0.5786 -0.0039 0.6836 0.037 Uiso 1 1 calc R
C21 C 0.4762(2) 0.0306(2) 0.6461(2) 0.0261(12) Uani 1 1 d .
H21 H 0.4338 0.0151 0.6462 0.031 Uiso 1 1 calc R
C3 C 0.4706(3) 0.1709(2) 0.7431(3) 0.0300(12) Uani 1 1 d .
H3 H 0.4894 0.1597 0.7717 0.036 Uiso 1 1 calc R
C25 C 0.6718(2) 0.1044(3) 0.6500(3) 0.0312(13) Uani 1 1 d .
H25A H 0.6880 0.1377 0.6783 0.037 Uiso 1 1 calc R
H25B H 0.6787 0.0723 0.6653 0.037 Uiso 1 1 calc R
C24 C 0.6031(2) 0.0788(2) 0.6456(2) 0.0281(12) Uani 1 1 d .
C18 C 0.4365(4) 0.0954(3) 0.4279(3) 0.064(2) Uani 1 1 d .
H18A H 0.4143 0.0702 0.3952 0.096 Uiso 1 1 calc R
H18B H 0.4143 0.0766 0.4630 0.096 Uiso 1 1 calc R
H18C H 0.4766 0.0992 0.4297 0.096 Uiso 1 1 calc R
C10 C 0.3845(3) 0.3070(3) 0.5530(3) 0.0389(15) Uani 1 1 d .
H10A H 0.3555 0.3147 0.5739 0.047 Uiso 1 1 calc R
H10B H 0.3611 0.2716 0.5279 0.047 Uiso 1 1 calc R
C11 C 0.4251(4) 0.3623(4) 0.5159(4) 0.070(2) Uani 1 1 d .
H11A H 0.4002 0.3666 0.4860 0.084 Uiso 1 1 calc R
H11B H 0.4425 0.3990 0.5399 0.084 Uiso 1 1 calc R
C13 C 0.4611(5) 0.3322(4) 0.4305(3) 0.079(3) Uani 1 1 d .
H13A H 0.4340 0.2884 0.4329 0.118 Uiso 1 1 calc R
H13B H 0.4985 0.3406 0.4111 0.118 Uiso 1 1 calc R
H13C H 0.4414 0.3504 0.4090 0.118 Uiso 1 1 calc R
C8 C 0.3694(3) 0.1093(3) 0.7962(3) 0.0525(18) Uani 1 1 d .
H8A H 0.3305 0.1080 0.7984 0.079 Uiso 1 1 calc R
H8B H 0.3913 0.1248 0.8321 0.079 Uiso 1 1 calc R
H8C H 0.3625 0.0685 0.7894 0.079 Uiso 1 1 calc R
Cl1 Cl 0.6667 0.3333 0.37862(12) 0.0426(6) Uani 1 3 d S
O9 O 0.6607(2) 0.2757(2) 0.3996(2) 0.0522(12) Uani 1 1 d .
O10 O 0.6667 0.3333 0.3174(3) 0.0440(18) Uani 1 3 d S
O12 O 0.0939(4) 0.0039(4) 0.4208(4) 0.120(3) Uani 1 1 d U
O11 O 0.7216(7) 0.0000 0.7500 0.200(6) Uani 1 2 d SU
H96 H 0.676(2) 0.268(2) 0.4866(9) 0.016(14) Uiso 1 1 d D

loop_
_atom_site_aniso_label
_atom_site_aniso_U_11
_atom_site_aniso_U_22
_atom_site_aniso_U_33
_atom_site_aniso_U_23
_atom_site_aniso_U_13
_atom_site_aniso_U_12
Dy1 0.01902(16) 0.01838(16) 0.02878(19) -0.00030(10) 0.00029(10) 0.00934(11)
Ni1 0.0200(3) 0.0213(3) 0.0287(4) -0.0001(3) -0.0027(3) 0.0108(3)
O5 0.0205(19) 0.0205(19) 0.034(4) 0.000 0.000 0.0102(9)
O6 0.0231(18) 0.0183(18) 0.024(2) 0.0025(16) 0.0017(16) 0.0101(16)
O2 0.0252(19) 0.0260(19) 0.032(2) 0.0016(17) -0.0038(17) 0.0143(16)
O3 0.0229(18) 0.0224(18) 0.032(2) 0.0002(16) 0.0005(16) 0.0092(16)
O7 0.030(2) 0.0233(19) 0.034(2) -0.0039(17) -0.0043(18) 0.0139(17)
O4 0.0224(18) 0.0188(17) 0.029(2) 0.0034(16) 0.0058(16) 0.0097(15)
O1 0.0216(18) 0.0247(18) 0.028(2) 0.0028(16) 0.0024(16) 0.0130(16)
N2 0.027(2) 0.031(2) 0.031(3) -0.003(2) -0.008(2) 0.019(2)
O8 0.0237(19) 0.027(2) 0.036(2) -0.0015(17) -0.0048(17) 0.0111(16)
C20 0.025(3) 0.023(3) 0.024(3) -0.003(2) -0.001(2) 0.011(2)
C14 0.039(3) 0.018(3) 0.035(3) -0.003(2) -0.005(3) 0.010(2)
C2 0.025(3) 0.025(3) 0.026(3) -0.003(2) -0.004(2) 0.011(2)
C26 0.025(3) 0.017(2) 0.029(3) -0.004(2) 0.000(2) 0.009(2)
C6 0.027(3) 0.024(3) 0.033(3) 0.003(2) 0.003(2) 0.014(2)
C9 0.021(3) 0.032(3) 0.041(4) 0.001(3) 0.000(3) 0.015(2)
C5 0.023(3) 0.033(3) 0.039(3) 0.001(3) 0.006(3) 0.013(2)
N1 0.024(2) 0.028(2) 0.032(3) 0.004(2) 0.003(2) 0.014(2)
C22 0.029(3) 0.019(3) 0.028(3) -0.003(2) -0.005(2) 0.005(2)
C27 0.036(3) 0.024(3) 0.036(3) 0.005(3) 0.001(3) 0.005(3)
C15 0.052(4) 0.033(3) 0.034(4) -0.010(3) -0.021(3) 0.021(3)
C19 0.024(3) 0.026(3) 0.038(3) -0.003(3) -0.006(2) 0.010(2)
C4 0.038(3) 0.043(3) 0.023(3) 0.005(3) 0.008(3) 0.021(3)
C17 0.115(7) 0.050(5) 0.035(4) -0.012(4) -0.016(5) 0.021(5)
C1 0.037(3) 0.032(3) 0.033(3) 0.004(3) -0.008(3) 0.022(3)
C7 0.024(3) 0.018(2) 0.029(3) 0.004(2) 0.006(2) 0.011(2)
C12 0.109(7) 0.038(4) 0.072(6) 0.009(4) -0.053(5) 0.019(4)
C16 0.082(7) 0.095(7) 0.120(9) -0.066(7) -0.067(6) 0.052(6)
C23 0.041(3) 0.023(3) 0.028(3) -0.005(2) -0.001(3) 0.017(3)
C21 0.023(3) 0.019(3) 0.029(3) -0.002(2) 0.006(2) 0.005(2)
C3 0.036(3) 0.032(3) 0.029(3) 0.002(2) 0.003(3) 0.022(3)
C25 0.030(3) 0.027(3) 0.039(3) 0.008(3) 0.003(3) 0.016(2)
C24 0.028(3) 0.026(3) 0.027(3) 0.001(2) 0.005(2) 0.011(2)
C18 0.097(6) 0.030(3) 0.057(5) -0.014(3) -0.029(4) 0.026(4)
C10 0.023(3) 0.042(3) 0.052(4) 0.007(3) -0.006(3) 0.017(3)
C11 0.058(5) 0.103(7) 0.066(5) 0.025(5) 0.002(4) 0.054(5)
C13 0.159(9) 0.064(5) 0.038(4) -0.007(4) -0.017(5) 0.074(6)
C8 0.046(4) 0.057(4) 0.043(4) 0.018(3) 0.012(3) 0.018(4)
Cl1 0.0465(9) 0.0465(9) 0.0349(15) 0.000 0.000 0.0232(5)
O9 0.069(3) 0.050(3) 0.041(3) 0.006(2) 0.000(2) 0.033(3)
O10 0.054(3) 0.054(3) 0.023(4) 0.000 0.000 0.0272(14)
O12 0.128(5) 0.094(4) 0.128(5) 0.008(3) -0.019(4) 0.048(3)
O11 0.195(7) 0.203(7) 0.205(7) 0.020(4) 0.010(2) 0.101(3)

loop_
_atom_type_symbol
_atom_type_description
_atom_type_scat_dispersion_real
_atom_type_scat_dispersion_imag
_atom_type_scat_source
C C 0.0033 0.0016 'International Tables Vol C Tables 4.2.6.8 and 6.1.1.4'
H H 0.0000 0.0000 'International Tables Vol C Tables 4.2.6.8 and 6.1.1.4'
N N 0.0061 0.0033 'International Tables Vol C Tables 4.2.6.8 and 6.1.1.4'
O O 0.0106 0.0060 'International Tables Vol C Tables 4.2.6.8 and 6.1.1.4'
Cl Cl 0.1484 0.1585 'International Tables Vol C Tables 4.2.6.8 and 6.1.1.4'
Ni Ni 0.3393 1.1124 'International Tables Vol C Tables 4.2.6.8 and 6.1.1.4'
Dy Dy -0.1892 4.4098 'International Tables Vol C Tables 4.2.6.8 and 6.1.1.4'

loop_
_geom_angle_atom_site_label_1
_geom_angle_atom_site_label_2
_geom_angle_atom_site_label_3
_geom_angle
_geom_angle_site_symmetry_1
_geom_angle_site_symmetry_3
O1 Dy1 O6 156.69(13) . .
O1 Dy1 O4 130.48(12) . .
O6 Dy1 O4 71.70(12) . .
O1 Dy1 O7 87.43(13) . .
O6 Dy1 O7 93.47(13) . .
O4 Dy1 O7 105.00(13) . .
O1 Dy1 O5 91.88(11) . .
O6 Dy1 O5 74.23(14) . .
O4 Dy1 O5 101.77(10) . .
O7 Dy1 O5 145.18(16) . .
O1 Dy1 O6 70.24(12) . 3_665
O6 Dy1 O6 87.43(17) . 3_665
O4 Dy1 O6 159.13(12) . 3_665
O7 Dy1 O6 75.32(13) . 3_665
O5 Dy1 O6 71.75(13) . 3_665
O1 Dy1 O2 62.30(11) . .
O6 Dy1 O2 128.46(12) . .
O4 Dy1 O2 75.84(12) . .
O7 Dy1 O2 133.55(13) . .
O5 Dy1 O2 74.58(16) . .
O6 Dy1 O2 119.55(12) 3_665 .
O1 Dy1 O3 77.93(12) . .
O6 Dy1 O3 124.27(11) . .
O4 Dy1 O3 62.67(11) . .
O7 Dy1 O3 70.59(12) . .
O5 Dy1 O3 143.04(16) . .
O6 Dy1 O3 133.83(11) 3_665 .
O2 Dy1 O3 69.21(11) . .
O1 Dy1 Ni1 34.71(9) . .
O6 Dy1 Ni1 124.85(9) . .
O4 Dy1 Ni1 162.15(8) . .
O7 Dy1 Ni1 69.88(9) . .
O5 Dy1 Ni1 90.31(3) . .
O6 Dy1 Ni1 38.04(8) 3_665 .
O2 Dy1 Ni1 95.13(7) . .
O3 Dy1 Ni1 99.85(8) . .
O1 Dy1 Ni1 165.16(9) . 2_655
O6 Dy1 Ni1 36.53(9) . 2_655
O4 Dy1 Ni1 35.21(8) . 2_655
O7 Dy1 Ni1 100.10(9) . 2_655
O5 Dy1 Ni1 89.16(3) . 2_655
O6 Dy1 Ni1 123.92(8) 3_665 2_655
O2 Dy1 Ni1 103.86(7) . 2_655
O3 Dy1 Ni1 92.42(8) . 2_655
Ni1 Dy1 Ni1 160.13(2) . 2_655
O1 Dy1 Dy1 73.85(9) . 3_665
O6 Dy1 Dy1 84.00(8) . 3_665
O4 Dy1 Dy1 138.34(8) . 3_665
O7 Dy1 Dy1 109.90(9) . 3_665
O5 Dy1 Dy1 37.76(8) . 3_665
O6 Dy1 Dy1 34.60(9) 3_665 3_665
O2 Dy1 Dy1 95.26(8) . 3_665
O3 Dy1 Dy1 151.69(8) . 3_665
Ni1 Dy1 Dy1 56.747(13) . 3_665
Ni1 Dy1 Dy1 114.732(12) 2_655 3_665
O1 Dy1 Dy1 128.91(9) . 2_655
O6 Dy1 Dy1 37.11(9) . 2_655
O4 Dy1 Dy1 81.12(8) . 2_655
O7 Dy1 Dy1 126.67(10) . 2_655
O5 Dy1 Dy1 37.76(8) . 2_655
O6 Dy1 Dy1 82.26(8) 3_665 2_655
O2 Dy1 Dy1 99.63(8) . 2_655
O3 Dy1 Dy1 143.59(8) . 2_655
Ni1 Dy1 Dy1 115.927(13) . 2_655
Ni1 Dy1 Dy1 55.532(12) 2_655 2_655
Dy1 Dy1 Dy1 60.0 3_665 2_655
O1 Ni1 O4 89.13(14) . 3_665
O1 Ni1 O8 89.62(14) . .
O4 Ni1 O8 171.69(14) 3_665 .
O1 Ni1 O6 80.94(14) . 3_665
O4 Ni1 O6 80.06(14) 3_665 3_665
O8 Ni1 O6 91.63(14) . 3_665
O1 Ni1 N1 88.55(15) . .
O4 Ni1 N1 91.57(16) 3_665 .
O8 Ni1 N1 96.61(16) . .
O6 Ni1 N1 166.60(17) 3_665 .
O1 Ni1 N2 173.33(16) . .
O4 Ni1 N2 94.41(16) 3_665 .
O8 Ni1 N2 87.68(16) . .
O6 Ni1 N2 105.23(16) 3_665 .
N1 Ni1 N2 85.71(17) . .
O1 Ni1 Dy1 38.90(10) . .
O4 Ni1 Dy1 95.48(9) 3_665 .
O8 Ni1 Dy1 78.47(10) . .
O6 Ni1 Dy1 45.08(10) 3_665 .
N1 Ni1 Dy1 126.55(12) . .
N2 Ni1 Dy1 145.82(13) . .
O1 Ni1 Dy1 85.15(10) . 3_665
O4 Ni1 Dy1 40.04(9) 3_665 3_665
O8 Ni1 Dy1 131.65(10) . 3_665
O6 Ni1 Dy1 40.08(10) 3_665 3_665
N1 Ni1 Dy1 131.13(13) . 3_665
N2 Ni1 Dy1 101.19(12) . 3_665
Dy1 Ni1 Dy1 67.720(14) . 3_665
Dy1 O5 Dy1 104.48(16) 2_655 3_665
Dy1 O5 Dy1 104.48(16) 2_655 .
Dy1 O5 Dy1 104.48(16) 3_665 .
Ni1 O6 Dy1 103.38(15) 2_655 .
Ni1 O6 Dy1 96.88(14) 2_655 2_655
Dy1 O6 Dy1 108.28(15) . 2_655
C2 O2 C1 117.7(4) . .
C2 O2 Dy1 110.2(3) . .
C1 O2 Dy1 127.6(3) . .
C20 O3 C19 115.7(4) . .
C20 O3 Dy1 116.1(3) . .
C19 O3 Dy1 128.2(3) . .
C14 O7 Dy1 133.0(4) . .
C26 O4 Ni1 123.1(3) . 2_655
C26 O4 Dy1 127.8(3) . .
Ni1 O4 Dy1 104.75(14) 2_655 .
C7 O1 Ni1 128.6(3) . .
C7 O1 Dy1 123.2(3) . .
Ni1 O1 Dy1 106.39(15) . .
C13 N2 C11 113.9(6) . .
C13 N2 C12 104.3(6) . .
C11 N2 C12 103.3(7) . .
C13 N2 Ni1 115.1(4) . .
C11 N2 Ni1 105.2(4) . .
C12 N2 Ni1 114.6(4) . .
C14 O8 Ni1 130.1(4) . .
O3 C20 C21 125.8(5) . .
O3 C20 C26 113.7(4) . .
C21 C20 C26 120.5(5) . .
O8 C14 O7 124.4(5) . .
O8 C14 C15 118.2(5) . .
O7 C14 C15 117.5(5) . .
C3 C2 O2 126.1(5) . .
C3 C2 C7 121.8(5) . .
O2 C2 C7 112.0(5) . .
O4 C26 C24 122.7(4) . .
O4 C26 C20 117.9(5) . .
C24 C26 C20 119.4(5) . .
C5 C6 C7 118.2(5) . .
C5 C6 C9 120.5(5) . .
C7 C6 C9 121.3(5) . .
N1 C9 C6 112.6(4) . .
C4 C5 C6 122.6(5) . .
C25 N1 C10 111.7(4) 3_665 .
C25 N1 C9 107.8(4) 3_665 .
C10 N1 C9 109.5(4) . .
C25 N1 Ni1 114.3(3) 3_665 .
C10 N1 Ni1 104.2(3) . .
C9 N1 Ni1 109.3(3) . .
C23 C22 C21 119.3(5) . .
C23 C22 C27 119.4(5) . .
C21 C22 C27 121.3(5) . .
C17 C15 C14 108.4(5) . .
C17 C15 C18 107.8(6) . .
C14 C15 C18 110.1(5) . .
C17 C15 C16 111.1(7) . .
C14 C15 C16 110.6(6) . .
C18 C15 C16 108.8(6) . .
C5 C4 C3 119.1(5) . .
C5 C4 C8 122.0(5) . .
C3 C4 C8 118.9(5) . .
O1 C7 C6 123.8(5) . .
O1 C7 C2 116.6(4) . .
C6 C7 C2 119.5(5) . .
C22 C23 C24 121.3(5) . .
C22 C21 C20 120.4(5) . .
C2 C3 C4 118.7(5) . .
N1 C25 C24 117.0(5) 2_655 .
C26 C24 C23 119.1(5) . .
C26 C24 C25 121.5(5) . .
C23 C24 C25 119.3(5) . .
N1 C10 C11 112.9(5) . .
N2 C11 C10 112.8(6) . .
O10 Cl1 O9 109.3(2) . 2_655
O10 Cl1 O9 109.3(2) . 3_665
O9 Cl1 O9 109.6(2) 2_655 3_665
O10 Cl1 O9 109.3(2) . .
O9 Cl1 O9 109.6(2) 2_655 .
O9 Cl1 O9 109.6(2) 3_665 .

loop_
_geom_bond_atom_site_label_1
_geom_bond_atom_site_label_2
_geom_bond_distance
_geom_bond_site_symmetry_2
Dy1 O1 2.226(3) .
Dy1 O6 2.284(4) .
Dy1 O4 2.295(3) .
Dy1 O7 2.296(4) .
Dy1 O5 2.415(3) .
Dy1 O6 2.426(3) 3_665
Dy1 O2 2.614(4) .
Dy1 O3 2.646(3) .
Dy1 Ni1 3.4016(9) .
Dy1 Ni1 3.4503(9) 2_655
Dy1 Dy1 3.8178(9) 3_665
Dy1 Dy1 3.8179(8) 2_655
Ni1 O1 2.019(3) .
Ni1 O4 2.057(3) 3_665
Ni1 O8 2.086(4) .
Ni1 O6 2.111(4) 3_665
Ni1 N1 2.118(4) .
Ni1 N2 2.160(4) .
Ni1 Dy1 3.4503(9) 3_665
O5 Dy1 2.415(3) 2_655
O5 Dy1 2.415(3) 3_665
O6 Ni1 2.111(4) 2_655
O6 Dy1 2.426(3) 2_655
O2 C2 1.396(6) .
O2 C1 1.443(6) .
O3 C20 1.373(6) .
O3 C19 1.432(6) .
O7 C14 1.280(7) .
O4 C26 1.349(6) .
O4 Ni1 2.057(3) 2_655
O1 C7 1.331(6) .
N2 C13 1.439(9) .
N2 C11 1.462(9) .
N2 C12 1.463(8) .
O8 C14 1.257(7) .
C20 C21 1.387(7) .
C20 C26 1.402(7) .
C14 C15 1.522(8) .
C2 C3 1.377(8) .
C2 C7 1.403(7) .
C26 C24 1.372(7) .
C6 C5 1.387(8) .
C6 C7 1.397(7) .
C6 C9 1.505(7) .
C9 N1 1.500(7) .
C5 C4 1.383(8) .
N1 C25 1.481(7) 3_665
N1 C10 1.496(7) .
C22 C23 1.368(8) .
C22 C21 1.379(8) .
C22 C27 1.513(7) .
C15 C17 1.483(11) .
C15 C18 1.530(9) .
C15 C16 1.550(10) .
C4 C3 1.408(8) .
C4 C8 1.525(8) .
C23 C24 1.417(8) .
C25 N1 1.481(7) 2_655
C25 C24 1.509(7) .
C10 C11 1.507(10) .
Cl1 O10 1.407(7) .
Cl1 O9 1.456(5) 2_655
Cl1 O9 1.456(4) 3_665
Cl1 O9 1.457(4) .

loop_
_platon_squeeze_void_nr
_platon_squeeze_void_average_x
_platon_squeeze_void_average_y
_platon_squeeze_void_average_z
_platon_squeeze_void_volume
_platon_squeeze_void_count_electrons
_platon_squeeze_void_content
1 0.000 0.000 0.000 12 5 ' '
2 0.000 0.000 -0.023 3666 613 ' '
3 0.000 0.000 0.500 12 5 ' '
